data_1565445
loop_
_publ_author_name
'Zhao, Fang-Hua'
'Li, Zhong-Lin'
'He, Yuan-Chun'
'Zhang, Mei'
'Han, Jun'
'Fan, Sheng-Qing'
'Li, Yu-Shuo'
'You, Jin-Mao'

_publ_section_title
;
 Syntheses, structures and magnetism of two Cu(II) coordination polymers
 of d-camphorate controlled by metal-ligand ratio
;
_journal_name_full 'Inorganica Chimica Acta'
_journal_page_first 119387
_journal_paper_doi 10.1016/j.ica.2019.119387
_journal_volume 502
_journal_year 2020
_chemical_absolute_configuration ad
_chemical_formula_sum 'C30 H39 Cu2 N4 O8'
_chemical_formula_weight 710.73
_space_group_crystal_system monoclinic
_space_group_IT_number 5
_space_group_name_Hall 'C 2y'
_space_group_name_H-M_alt 'C 1 2 1'
_atom_sites_solution_hydrogens geom
_audit_creation_method SHELXL-2018/3
_cell_angle_alpha 90
_cell_angle_beta 118.685(11)
_cell_angle_gamma 90
_cell_formula_units_Z 4
_cell_length_a 20.562(17)
_cell_length_b 12.450(9)
_cell_length_c 13.909(12)
_cell_measurement_reflns_used 5555
_cell_measurement_temperature 153(2)
_cell_measurement_theta_max 27.9
_cell_measurement_theta_min 1.7
_cell_volume 3124(4)
_computing_cell_refinement 'Bruker XSCANS'
_computing_data_collection 'Bruker XSCANS'
_computing_data_reduction 'Bruker SHELXTL'
_computing_molecular_graphics 'Bruker SHELXTL'
_computing_publication_material 'Bruker SHELXTL'
_computing_structure_refinement 'SHELXL-2018/3 (Sheldrick, 2018)'
_computing_structure_solution 'Bruker SHELXTL'
_diffrn_ambient_temperature 153(2)
_diffrn_measured_fraction_theta_full 1.000
_diffrn_measured_fraction_theta_max 0.996
_diffrn_measurement_device_type 'Bruker P4'
_diffrn_measurement_method '\w scans'
_diffrn_radiation_type MoK\a
_diffrn_radiation_wavelength 0.71073
_diffrn_reflns_av_R_equivalents 0.0576
_diffrn_reflns_av_unetI/netI 0.0972
_diffrn_reflns_Laue_measured_fraction_full 1.000
_diffrn_reflns_Laue_measured_fraction_max 0.996
_diffrn_reflns_limit_h_max 18
_diffrn_reflns_limit_h_min -26
_diffrn_reflns_limit_k_max 16
_diffrn_reflns_limit_k_min -16
_diffrn_reflns_limit_l_max 18
_diffrn_reflns_limit_l_min -18
_diffrn_reflns_number 16250
_diffrn_reflns_point_group_measured_fraction_full 0.987
_diffrn_reflns_point_group_measured_fraction_max 0.968
_diffrn_reflns_theta_full 25.242
_diffrn_reflns_theta_max 27.867
_diffrn_reflns_theta_min 1.669
_exptl_absorpt_coefficient_mu 1.417
_exptl_crystal_colour green
_exptl_crystal_density_diffrn 1.511
_exptl_crystal_description block
_exptl_crystal_F_000 1476
_exptl_crystal_size_max 0.210
_exptl_crystal_size_mid 0.190
_exptl_crystal_size_min 0.180
_refine_diff_density_max 0.972
_refine_diff_density_min -1.085
_refine_diff_density_rms 0.115
_refine_ls_abs_structure_details
;
 Flack x determined using 1563 quotients [(I+)-(I-)]/[(I+)+(I-)]
 (Parsons, Flack and Wagner, Acta Cryst. B69 (2013) 249-259).
;
_refine_ls_abs_structure_Flack 0.100(17)
_refine_ls_extinction_coef 0.0019(4)
_refine_ls_extinction_expression Fc^*^=kFc[1+0.001xFc^2^\l^3^/sin(2\q)]^-1/4^
_refine_ls_extinction_method 'SHELXL-2018/3 (Sheldrick 2018)'
_refine_ls_goodness_of_fit_ref 1.049
_refine_ls_hydrogen_treatment constr
_refine_ls_matrix_type full
_refine_ls_number_parameters 403
_refine_ls_number_reflns 7222
_refine_ls_number_restraints 8
_refine_ls_restrained_S_all 1.056
_refine_ls_R_factor_all 0.0902
_refine_ls_R_factor_gt 0.0741
_refine_ls_shift/su_max 0.000
_refine_ls_shift/su_mean 0.000
_refine_ls_structure_factor_coef Fsqd
_refine_ls_weighting_details 'w=1/[\s^2^(Fo^2^)+(0.0884P)^2^] where P=(Fo^2^+2Fc^2^)/3'
_refine_ls_weighting_scheme calc
_refine_ls_wR_factor_gt 0.1750
_refine_ls_wR_factor_ref 0.1886
_reflns_Friedel_coverage 0.859
_reflns_Friedel_fraction_full 0.972
_reflns_Friedel_fraction_max 0.938
_reflns_number_gt 5682
_reflns_number_total 7222
_reflns_threshold_expression 'I > 2\s(I)'
_cod_data_source_file 2.cif
_cod_data_source_block 2
_cod_original_sg_symbol_H-M 'C 2'
_cod_database_code 1565445
_shelx_shelxl_version_number 2018/3
_shelx_space_group_comment
;
The symmetry employed for this shelxl refinement is uniquely defined
by the following loop, which should always be used as a source of
symmetry information in preference to the above space-group names.
They are only intended as comments.
;
_shelx_estimated_absorpt_t_min 0.755
_shelx_estimated_absorpt_t_max 0.784

loop_
_space_group_symop_operation_xyz
'x, y, z'
'-x, y, -z'
'x+1/2, y+1/2, z'
'-x+1/2, y+1/2, -z'

loop_
_atom_site_label
_atom_site_type_symbol
_atom_site_fract_x
_atom_site_fract_y
_atom_site_fract_z
_atom_site_U_iso_or_equiv
_atom_site_adp_type
_atom_site_occupancy
_atom_site_site_symmetry_order
_atom_site_calc_flag
_atom_site_refinement_flags_posn
_atom_site_refinement_flags_adp
_atom_site_refinement_flags_occupancy
_atom_site_disorder_assembly
_atom_site_disorder_group
C1 C 0.4140(6) 0.3105(9) 0.8062(8) 0.029(2) Uani 1 1 d . . . . .
H1 H 0.371048 0.267649 0.766636 0.035 Uiso 1 1 calc R U . . .
C2 C 0.4852(6) 0.4460(10) 0.8795(8) 0.035(2) Uani 1 1 d . . . . .
H2 H 0.501525 0.517673 0.901015 0.042 Uiso 1 1 calc R U . . .
C3 C 0.5321(6) 0.3545(11) 0.9058(9) 0.040(3) Uani 1 1 d . . . . .
H3 H 0.584635 0.351674 0.947548 0.048 Uiso 1 1 calc R U . . .
C4 C 0.5039(7) 0.1548(10) 0.8672(9) 0.042(3) Uani 1 1 d . . . . .
H4A H 0.544033 0.143961 0.848030 0.050 Uiso 1 1 calc R U . . .
H4B H 0.460323 0.112744 0.815004 0.050 Uiso 1 1 calc R U . . .
C5 C 0.5294(6) 0.1143(9) 0.9829(8) 0.036(2) Uani 1 1 d . . . . .
H5A H 0.548331 0.040096 0.988719 0.043 Uiso 1 1 calc R U . . .
H5B H 0.571167 0.159538 1.034636 0.043 Uiso 1 1 calc R U . . .
C6 C -0.0351(7) 0.9731(12) 0.5095(9) 0.055(3) Uani 1 1 d . . . . .
H6A H -0.054577 1.047233 0.500713 0.066 Uiso 1 1 calc R U . . .
H6B H -0.074347 0.927849 0.452725 0.066 Uiso 1 1 calc R U . . .
C7 C -0.0173(7) 0.9307(9) 0.6241(8) 0.042(3) Uani 1 1 d . . . . .
H7A H 0.022778 0.974341 0.681449 0.050 Uiso 1 1 calc R U . . .
H7B H -0.061797 0.937153 0.633839 0.050 Uiso 1 1 calc R U . . .
C8 C 0.0762(6) 0.7801(10) 0.6874(8) 0.036(3) Uani 1 1 d . . . . .
H8 H 0.118692 0.824246 0.725466 0.043 Uiso 1 1 calc R U . . .
C9 C 0.0068(6) 0.6438(10) 0.6188(7) 0.032(2) Uani 1 1 d . . . . .
H9 H -0.009048 0.571703 0.598830 0.038 Uiso 1 1 calc R U . . .
C10 C -0.0382(6) 0.7277(9) 0.5914(7) 0.032(2) Uani 1 1 d . . . . .
H10 H -0.090762 0.726186 0.549580 0.038 Uiso 1 1 calc R U . . .
C11 C 0.1979(6) 0.3744(8) 0.7774(7) 0.031(2) Uani 1 1 d . . . . .
C12 C 0.1730(7) 0.2629(9) 0.8011(8) 0.038(3) Uani 1 1 d . . . . .
C13 C 0.2179(8) 0.2294(9) 0.9203(9) 0.087(6) Uani 1 1 d D . . . .
C14 C 0.3211(6) 0.6432(10) 1.0619(8) 0.043(3) Uani 1 1 d . . . . .
H14 H 0.319751 0.580912 1.106269 0.051 Uiso 1 1 calc R U . . .
C15 C 0.2941(6) 0.6016(10) 0.9450(8) 0.040(3) Uani 1 1 d . . . . .
C16 C 0.0989(12) 0.180(4) 0.8869(18) 0.31(3) Uani 1 1 d . . . . .
H16A H 0.085125 0.200964 0.943403 0.367 Uiso 1 1 calc R U . . .
H16B H 0.064509 0.123422 0.839632 0.367 Uiso 1 1 calc R U . . .
C17 C 0.0993(10) 0.2778(16) 0.819(2) 0.167(13) Uani 1 1 d . . . . .
H17A H 0.102823 0.345477 0.858374 0.201 Uiso 1 1 calc R U . . .
H17B H 0.053448 0.279556 0.747206 0.201 Uiso 1 1 calc R U . . .
C18 C 0.2833(11) 0.1646(19) 0.9282(14) 0.128(10) Uani 1 1 d D . . . .
C19 C 0.2398(8) 0.3246(10) 0.9975(9) 0.044(3) Uani 1 1 d . . . . .
H19A H 0.196170 0.351129 1.001250 0.066 Uiso 1 1 calc R U . . .
H19B H 0.259468 0.381824 0.970374 0.066 Uiso 1 1 calc R U . . .
H19C H 0.277795 0.302442 1.070694 0.066 Uiso 1 1 calc R U . . .
C20 C 0.1696(13) 0.1844(15) 0.7268(16) 0.125(8) Uani 1 1 d . U . . .
H20A H 0.214616 0.140310 0.760864 0.188 Uiso 1 1 calc R U . . .
H20B H 0.165743 0.219136 0.661053 0.188 Uiso 1 1 calc R U . . .
H20C H 0.126144 0.138669 0.706526 0.188 Uiso 1 1 calc R U . . .
C21 C 0.2970(6) 0.7303(10) 0.7227(8) 0.035(3) Uani 1 1 d . . . . .
C22 C 0.3251(7) 0.8375(9) 0.7064(8) 0.036(3) Uani 1 1 d . . . . .
C23 C 0.3234(5) 0.8433(7) 0.5915(7) 0.0267(19) Uani 1 1 d . . . . .
C24 C 0.1809(6) 0.4694(8) 0.4289(7) 0.034(2) Uani 1 1 d . . . . .
H24 H 0.130453 0.500016 0.381280 0.041 Uiso 1 1 calc R U . . .
C25 C 0.2039(5) 0.4994(8) 0.5478(6) 0.0255(19) Uani 1 1 d . . . . .
C26 C 0.2676(7) 1.0106(8) 0.6136(8) 0.049(3) Uani 1 1 d . . . . .
H26A H 0.285139 1.081080 0.649783 0.059 Uiso 1 1 calc R U . . .
H26B H 0.216747 1.019553 0.551942 0.059 Uiso 1 1 calc R U . . .
C27 C 0.2676(7) 0.9299(7) 0.6942(8) 0.040(3) Uani 1 1 d . . . . .
H27A H 0.217397 0.899316 0.667171 0.048 Uiso 1 1 calc R U . . .
H27B H 0.282853 0.964573 0.765922 0.048 Uiso 1 1 calc R U . . .
C28 C 0.4009(9) 0.8567(11) 0.8048(10) 0.073(4) Uani 1 1 d . . . . .
H28A H 0.395181 0.872462 0.869326 0.109 Uiso 1 1 calc R U . . .
H28B H 0.424892 0.917617 0.789811 0.109 Uiso 1 1 calc R U . . .
H28C H 0.431566 0.792289 0.818584 0.109 Uiso 1 1 calc R U . . .
C29 C 0.2572(9) 0.7841(9) 0.5033(10) 0.054(3) Uani 1 1 d . . . . .
H29A H 0.256594 0.792281 0.432855 0.081 Uiso 1 1 calc R U . . .
H29B H 0.211434 0.813930 0.497931 0.081 Uiso 1 1 calc R U . . .
H29C H 0.260666 0.707668 0.522196 0.081 Uiso 1 1 calc R U . . .
C30 C 0.3944(8) 0.7961(12) 0.5966(11) 0.068(5) Uani 1 1 d . . . . .
H30A H 0.405832 0.726963 0.634962 0.102 Uiso 1 1 calc R U . . .
H30B H 0.435819 0.845836 0.636155 0.102 Uiso 1 1 calc R U . . .
H30C H 0.386734 0.785622 0.522074 0.102 Uiso 1 1 calc R U . . .
Cu1 Cu 0.18004(7) 0.59095(7) 0.71684(9) 0.0267(3) Uani 1 1 d . . . . .
Cu2 Cu 0.31443(7) 0.50906(8) 0.77620(9) 0.0297(4) Uani 1 1 d . . . . .
N1 N 0.4129(5) 0.4144(7) 0.8184(6) 0.0284(18) Uani 1 1 d . . . . .
N2 N 0.4839(5) 0.2717(8) 0.8568(7) 0.031(2) Uani 1 1 d . . . . .
N3 N 0.0057(5) 0.8185(8) 0.6353(7) 0.037(2) Uani 1 1 d . . . . .
N4 N 0.0791(5) 0.6751(8) 0.6796(7) 0.033(2) Uani 1 1 d . . . . .
O1 O 0.1504(4) 0.4506(6) 0.7485(6) 0.0378(18) Uani 1 1 d . . . . .
O2 O 0.2598(5) 0.3777(6) 0.7869(7) 0.044(2) Uani 1 1 d . . . . .
O3 O 0.2294(4) 0.6212(7) 0.8758(5) 0.041(2) Uani 1 1 d . . . . .
O4 O 0.3410(4) 0.5516(7) 0.9281(5) 0.044(2) Uani 1 1 d . . . . .
O5 O 0.3431(4) 0.6555(6) 0.7573(5) 0.0326(17) Uani 1 1 d . . . . .
O6 O 0.2280(5) 0.7182(7) 0.6978(7) 0.043(2) Uani 1 1 d . . . . .
O7 O 0.2719(4) 0.4848(6) 0.6169(5) 0.0333(17) Uani 1 1 d . . . . .
O8 O 0.1556(4) 0.5377(6) 0.5695(5) 0.0361(18) Uani 1 1 d . . . . .

loop_
_atom_site_aniso_label
_atom_site_aniso_U_11
_atom_site_aniso_U_22
_atom_site_aniso_U_33
_atom_site_aniso_U_23
_atom_site_aniso_U_13
_atom_site_aniso_U_12
C1 0.037(5) 0.026(5) 0.028(5) 0.001(4) 0.018(4) 0.005(4)
C2 0.042(6) 0.031(6) 0.033(5) 0.008(4) 0.019(5) 0.001(5)
C3 0.035(6) 0.054(8) 0.038(6) 0.000(5) 0.023(5) -0.006(5)
C4 0.055(7) 0.041(7) 0.050(6) 0.003(5) 0.041(6) 0.017(5)
C5 0.057(6) 0.028(6) 0.031(5) 0.007(4) 0.028(5) 0.012(5)
C6 0.071(8) 0.059(9) 0.040(6) 0.009(6) 0.031(6) 0.020(7)
C7 0.065(7) 0.037(6) 0.026(5) 0.006(4) 0.025(5) 0.010(5)
C8 0.042(6) 0.043(7) 0.025(5) -0.002(4) 0.017(4) 0.002(5)
C9 0.044(6) 0.037(6) 0.024(5) -0.004(4) 0.025(4) -0.009(5)
C10 0.036(5) 0.038(6) 0.024(4) 0.001(4) 0.017(4) 0.007(4)
C11 0.054(7) 0.022(5) 0.017(4) 0.001(4) 0.017(4) -0.005(5)
C12 0.065(8) 0.024(6) 0.025(5) 0.007(4) 0.022(5) 0.006(5)
C13 0.179(18) 0.041(8) 0.025(5) -0.007(5) 0.035(8) -0.052(10)
C14 0.055(7) 0.039(7) 0.024(5) -0.006(4) 0.011(5) 0.010(5)
C15 0.059(7) 0.031(7) 0.036(5) 0.013(5) 0.029(5) 0.013(6)
C16 0.093(16) 0.64(7) 0.115(17) 0.20(3) -0.004(13) -0.12(3)
C17 0.074(13) 0.084(15) 0.34(4) 0.10(2) 0.092(19) 0.016(11)
C18 0.142(17) 0.18(2) 0.100(13) 0.067(14) 0.090(13) 0.134(17)
C19 0.064(8) 0.053(8) 0.022(4) -0.016(5) 0.027(5) -0.023(6)
C20 0.22(2) 0.073(12) 0.151(16) -0.018(11) 0.145(15) -0.041(13)
C21 0.050(7) 0.036(7) 0.025(5) 0.003(4) 0.025(5) 0.007(5)
C22 0.061(7) 0.028(6) 0.027(5) -0.003(4) 0.027(5) -0.017(5)
C23 0.032(5) 0.025(5) 0.025(4) 0.006(3) 0.016(4) 0.012(4)
C24 0.066(7) 0.019(5) 0.023(4) 0.008(3) 0.026(5) 0.008(4)
C25 0.045(5) 0.015(5) 0.018(4) -0.001(4) 0.017(4) -0.001(4)
C26 0.107(10) 0.024(5) 0.046(6) 0.009(4) 0.060(6) 0.021(6)
C27 0.089(8) 0.010(4) 0.049(6) 0.005(4) 0.054(6) 0.004(5)
C28 0.107(12) 0.055(9) 0.037(6) -0.002(6) 0.019(7) -0.022(8)
C29 0.094(10) 0.015(5) 0.037(6) 0.006(5) 0.020(6) -0.010(6)
C30 0.093(10) 0.076(9) 0.081(9) 0.046(8) 0.078(9) 0.050(8)
Cu1 0.0394(7) 0.0217(6) 0.0252(6) 0.0021(5) 0.0204(5) 0.0040(5)
Cu2 0.0425(8) 0.0263(7) 0.0257(6) 0.0033(5) 0.0206(5) 0.0041(6)
N1 0.036(4) 0.030(5) 0.020(4) 0.001(3) 0.014(3) 0.004(4)
N2 0.034(5) 0.036(5) 0.028(4) 0.001(4) 0.019(4) 0.006(4)
N3 0.048(6) 0.038(6) 0.028(4) 0.005(4) 0.022(4) 0.010(4)
N4 0.046(5) 0.029(5) 0.030(4) 0.001(4) 0.025(4) 0.001(4)
O1 0.057(5) 0.025(4) 0.033(4) -0.001(3) 0.022(4) -0.002(3)
O2 0.067(6) 0.019(4) 0.075(5) 0.001(4) 0.058(5) 0.000(4)
O3 0.040(4) 0.053(6) 0.024(3) -0.006(3) 0.011(3) 0.003(4)
O4 0.062(5) 0.044(5) 0.026(4) 0.008(3) 0.020(3) 0.018(4)
O5 0.034(4) 0.025(4) 0.036(4) 0.006(3) 0.015(3) 0.000(3)
O6 0.052(5) 0.035(5) 0.059(5) 0.018(4) 0.039(4) 0.013(4)
O7 0.042(4) 0.034(4) 0.032(3) -0.010(3) 0.024(3) -0.005(3)
O8 0.045(4) 0.042(5) 0.026(3) -0.001(3) 0.022(3) 0.012(4)

loop_
_atom_type_symbol
_atom_type_description
_atom_type_scat_dispersion_real
_atom_type_scat_dispersion_imag
_atom_type_scat_source
C C 0.0033 0.0016 'International Tables Vol C Tables 4.2.6.8 and 6.1.1.4'
H H 0.0000 0.0000 'International Tables Vol C Tables 4.2.6.8 and 6.1.1.4'
N N 0.0061 0.0033 'International Tables Vol C Tables 4.2.6.8 and 6.1.1.4'
O O 0.0106 0.0060 'International Tables Vol C Tables 4.2.6.8 and 6.1.1.4'
Cu Cu 0.3201 1.2651 'International Tables Vol C Tables 4.2.6.8 and 6.1.1.4'

loop_
_geom_angle_atom_site_label_1
_geom_angle_atom_site_label_2
_geom_angle_atom_site_label_3
_geom_angle
_geom_angle_site_symmetry_1
_geom_angle_site_symmetry_3
N1 C1 N2 111.5(10) . .
N1 C1 H1 124.2 . .
N2 C1 H1 124.2 . .
N1 C2 C3 109.3(10) . .
N1 C2 H2 125.4 . .
C3 C2 H2 125.4 . .
N2 C3 C2 103.6(9) . .
N2 C3 H3 128.2 . .
C2 C3 H3 128.2 . .
N2 C4 C5 111.3(9) . .
N2 C4 H4A 109.4 . .
C5 C4 H4A 109.4 . .
N2 C4 H4B 109.4 . .
C5 C4 H4B 109.4 . .
H4A C4 H4B 108.0 . .
C5 C5 C4 114.6(11) 2_657 .
C5 C5 H5A 108.6 2_657 .
C4 C5 H5A 108.6 . .
C5 C5 H5B 108.6 2_657 .
C4 C5 H5B 108.6 . .
H5A C5 H5B 107.6 . .
C7 C6 C6 112.8(12) . 2_556
C7 C6 H6A 109.0 . .
C6 C6 H6A 109.0 2_556 .
C7 C6 H6B 109.0 . .
C6 C6 H6B 109.0 2_556 .
H6A C6 H6B 107.8 . .
N3 C7 C6 109.9(9) . .
N3 C7 H7A 109.7 . .
C6 C7 H7A 109.7 . .
N3 C7 H7B 109.7 . .
C6 C7 H7B 109.7 . .
H7A C7 H7B 108.2 . .
N4 C8 N3 112.7(11) . .
N4 C8 H8 123.7 . .
N3 C8 H8 123.7 . .
C10 C9 N4 110.9(10) . .
C10 C9 H9 124.6 . .
N4 C9 H9 124.6 . .
C9 C10 N3 107.3(9) . .
C9 C10 H10 126.4 . .
N3 C10 H10 126.4 . .
O2 C11 O1 127.6(10) . .
O2 C11 C12 115.9(10) . .
O1 C11 C12 116.5(9) . .
C20 C12 C13 113.8(13) . .
C20 C12 C11 111.7(10) . .
C13 C12 C11 112.6(9) . .
C20 C12 C17 117.6(15) . .
C13 C12 C17 89.3(11) . .
C11 C12 C17 110.2(10) . .
C14 C13 C19 117.7(10) 4_547 .
C14 C13 C12 107.3(10) 4_547 .
C19 C13 C12 112.1(10) . .
C14 C13 C18 98.0(13) 4_547 .
C19 C13 C18 114.2(14) . .
C12 C13 C18 106.0(10) . .
C13 C14 C16 105.3(15) 4_557 4_557
C13 C14 C15 119.3(9) 4_557 .
C16 C14 C15 111.1(11) 4_557 .
C13 C14 H14 106.8 4_557 .
C16 C14 H14 106.8 4_557 .
C15 C14 H14 106.8 . .
O3 C15 O4 125.9(10) . .
O3 C15 C14 117.8(10) . .
O4 C15 C14 116.3(10) . .
C14 C16 C17 101.6(14) 4_547 .
C14 C16 H16A 111.4 4_547 .
C17 C16 H16A 111.4 . .
C14 C16 H16B 111.4 4_547 .
C17 C16 H16B 111.4 . .
H16A C16 H16B 109.3 . .
C16 C17 C12 106.1(17) . .
C16 C17 H17A 110.5 . .
C12 C17 H17A 110.5 . .
C16 C17 H17B 110.5 . .
C12 C17 H17B 110.5 . .
H17A C17 H17B 108.7 . .
C13 C19 H19A 109.5 . .
C13 C19 H19B 109.5 . .
H19A C19 H19B 109.5 . .
C13 C19 H19C 109.5 . .
H19A C19 H19C 109.5 . .
H19B C19 H19C 109.5 . .
C12 C20 H20A 109.5 . .
C12 C20 H20B 109.5 . .
H20A C20 H20B 109.5 . .
C12 C20 H20C 109.5 . .
H20A C20 H20C 109.5 . .
H20B C20 H20C 109.5 . .
O5 C21 O6 123.1(11) . .
O5 C21 C22 116.3(10) . .
O6 C21 C22 120.6(10) . .
C21 C22 C28 107.7(10) . .
C21 C22 C23 111.5(8) . .
C28 C22 C23 114.7(10) . .
C21 C22 C27 109.6(9) . .
C28 C22 C27 111.7(10) . .
C23 C22 C27 101.7(8) . .
C29 C23 C30 108.3(10) . .
C29 C23 C22 111.7(9) . .
C30 C23 C22 112.0(9) . .
C29 C23 C24 112.6(8) . 4_556
C30 C23 C24 110.7(9) . 4_556
C22 C23 C24 101.4(7) . 4_556
C26 C24 C25 115.0(9) 4_546 .
C26 C24 C23 104.5(8) 4_546 4_546
C25 C24 C23 113.3(7) . 4_546
C26 C24 H24 107.9 4_546 .
C25 C24 H24 107.9 . .
C23 C24 H24 107.9 4_546 .
O8 C25 O7 125.3(8) . .
O8 C25 C24 118.6(8) . .
O7 C25 C24 116.1(8) . .
C27 C26 C24 108.2(8) . 4_556
C27 C26 H26A 110.1 . .
C24 C26 H26A 110.1 4_556 .
C27 C26 H26B 110.1 . .
C24 C26 H26B 110.1 4_556 .
H26A C26 H26B 108.4 . .
C26 C27 C22 107.2(7) . .
C26 C27 H27A 110.3 . .
C22 C27 H27A 110.3 . .
C26 C27 H27B 110.3 . .
C22 C27 H27B 110.3 . .
H27A C27 H27B 108.5 . .
C22 C28 H28A 109.5 . .
C22 C28 H28B 109.5 . .
H28A C28 H28B 109.5 . .
C22 C28 H28C 109.5 . .
H28A C28 H28C 109.5 . .
H28B C28 H28C 109.5 . .
C23 C29 H29A 109.5 . .
C23 C29 H29B 109.5 . .
H29A C29 H29B 109.5 . .
C23 C29 H29C 109.5 . .
H29A C29 H29C 109.5 . .
H29B C29 H29C 109.5 . .
C23 C30 H30A 109.5 . .
C23 C30 H30B 109.5 . .
H30A C30 H30B 109.5 . .
C23 C30 H30C 109.5 . .
H30A C30 H30C 109.5 . .
H30B C30 H30C 109.5 . .
O6 Cu1 O1 169.2(3) . .
O6 Cu1 O8 91.4(3) . .
O1 Cu1 O8 89.0(3) . .
O6 Cu1 O3 88.6(4) . .
O1 Cu1 O3 88.1(3) . .
O8 Cu1 O3 164.3(3) . .
O6 Cu1 N4 93.7(3) . .
O1 Cu1 N4 96.9(3) . .
O8 Cu1 N4 100.2(3) . .
O3 Cu1 N4 95.4(3) . .
O6 Cu1 Cu2 80.6(2) . .
O1 Cu1 Cu2 88.7(2) . .
O8 Cu1 Cu2 84.4(2) . .
O3 Cu1 Cu2 80.1(2) . .
N4 Cu1 Cu2 172.8(3) . .
O5 Cu2 O7 89.5(3) . .
O5 Cu2 O4 87.0(3) . .
O7 Cu2 O4 169.2(3) . .
O5 Cu2 O2 165.0(3) . .
O7 Cu2 O2 89.8(3) . .
O4 Cu2 O2 90.9(3) . .
O5 Cu2 N1 103.8(3) . .
O7 Cu2 N1 94.3(3) . .
O4 Cu2 N1 96.5(3) . .
O2 Cu2 N1 91.2(3) . .
O5 Cu2 Cu1 86.4(2) . .
O7 Cu2 Cu1 82.9(2) . .
O4 Cu2 Cu1 86.7(2) . .
O2 Cu2 Cu1 78.7(2) . .
N1 Cu2 Cu1 169.4(2) . .
C1 N1 C2 106.5(9) . .
C1 N1 Cu2 125.1(8) . .
C2 N1 Cu2 127.4(8) . .
C1 N2 C3 109.1(10) . .
C1 N2 C4 124.9(10) . .
C3 N2 C4 125.7(10) . .
C8 N3 C10 104.5(10) . .
C8 N3 C7 127.1(11) . .
C10 N3 C7 128.4(10) . .
C8 N4 C9 104.7(10) . .
C8 N4 Cu1 122.8(8) . .
C9 N4 Cu1 130.3(8) . .
C11 O1 Cu1 117.2(7) . .
C11 O2 Cu2 127.4(7) . .
C15 O3 Cu1 128.0(7) . .
C15 O4 Cu2 119.0(7) . .
C21 O5 Cu2 121.4(7) . .
C21 O6 Cu1 128.1(8) . .
C25 O7 Cu2 124.1(6) . .
C25 O8 Cu1 122.5(6) . .

loop_
_geom_bond_atom_site_label_1
_geom_bond_atom_site_label_2
_geom_bond_distance
_geom_bond_site_symmetry_2
C1 N1 1.306(14) .
C1 N2 1.349(13) .
C1 H1 0.9500 .
C2 N1 1.369(13) .
C2 C3 1.422(16) .
C2 H2 0.9500 .
C3 N2 1.364(14) .
C3 H3 0.9500 .
C4 N2 1.501(14) .
C4 C5 1.519(13) .
C4 H4A 0.9900 .
C4 H4B 0.9900 .
C5 C5 1.498(18) 2_657
C5 H5A 0.9900 .
C5 H5B 0.9900 .
C6 C7 1.547(14) .
C6 C6 1.59(2) 2_556
C6 H6A 0.9900 .
C6 H6B 0.9900 .
C7 N3 1.460(14) .
C7 H7A 0.9900 .
C7 H7B 0.9900 .
C8 N4 1.316(14) .
C8 N3 1.358(14) .
C8 H8 0.9500 .
C9 C10 1.324(15) .
C9 N4 1.369(13) .
C9 H9 0.9500 .
C10 N3 1.392(15) .
C10 H10 0.9500 .
C11 O2 1.216(12) .
C11 O1 1.279(13) .
C11 C12 1.569(14) .
C12 C20 1.399(18) .
C12 C13 1.519(14) .
C12 C17 1.66(2) .
C13 C14 1.431(16) 4_547
C13 C19 1.516(15) .
C13 C18 1.527(12) .
C14 C16 1.52(3) 4_557
C14 C15 1.534(14) .
C14 H14 1.0000 .
C15 O3 1.236(12) .
C15 O4 1.261(13) .
C16 C17 1.55(3) .
C16 H16A 0.9900 .
C16 H16B 0.9900 .
C17 H17A 0.9900 .
C17 H17B 0.9900 .
C19 H19A 0.9800 .
C19 H19B 0.9800 .
C19 H19C 0.9800 .
C20 H20A 0.9800 .
C20 H20B 0.9800 .
C20 H20C 0.9800 .
C21 O5 1.249(13) .
C21 O6 1.297(13) .
C21 C22 1.514(15) .
C22 C28 1.521(16) .
C22 C23 1.583(12) .
C22 C27 1.598(15) .
C23 C29 1.516(16) .
C23 C30 1.544(14) .
C23 C24 1.591(13) 4_556
C24 C26 1.528(13) 4_546
C24 C25 1.532(11) .
C24 H24 1.0000 .
C25 O8 1.262(11) .
C25 O7 1.273(11) .
C26 C27 1.505(12) .
C26 H26A 0.9900 .
C26 H26B 0.9900 .
C27 H27A 0.9900 .
C27 H27B 0.9900 .
C28 H28A 0.9800 .
C28 H28B 0.9800 .
C28 H28C 0.9800 .
C29 H29A 0.9800 .
C29 H29B 0.9800 .
C29 H29C 0.9800 .
C30 H30A 0.9800 .
C30 H30B 0.9800 .
C30 H30C 0.9800 .
Cu1 O6 1.951(8) .
Cu1 O1 1.968(8) .
Cu1 O8 1.976(6) .
Cu1 O3 1.976(7) .
Cu1 N4 2.153(9) .
Cu1 Cu2 2.677(2) .
Cu2 O5 1.972(8) .
Cu2 O7 1.976(6) .
Cu2 O4 1.984(7) .
Cu2 O2 2.029(8) .
Cu2 N1 2.167(9) .
